data_8102006
loop_
_publ_author_name
'Feng, J.-N.'
'Zhou, Y.-Z.'
'Zhu, H.-J.'
'Tu, S.-J.'

_publ_section_title
;
Crystal structure of ethanolammonium dioxo-(N-(2-ethanolato)-2-oxy-
3-methoxybenzaldiminato-O,N,O')-vanadate(V), (NH~3~CH~2~CH~2 ~OH)
[VO~2~{(C~6~H~4~(OCH~3~)(O)CHNCCH~2~CH~2~O}]
;
_journal_issue 3
_journal_name_full 'Zeitschrift f\"ur Kristallographie - New Crystal Structures'
_journal_page_first 343
_journal_page_last 344
_journal_volume 221
_journal_year 2006
_chemical_formula_structural (NH3CH2CH2OH)[VO2<(C6H4(OCH3)(O)CHNCCH2CH2O>]
_chemical_formula_sum 'C12 H19 N2 O6 V'
_chemical_formula_weight 338.23
_chemical_name_systematic
;
ethanolammonium 
dioxo-(N-(2-ethanolato)-2-oxy-3-methoxybenzaldiminato-O,N,O')vanadate(V)
;
_space_group_IT_number 14
_symmetry_cell_setting monoclinic
_symmetry_space_group_name_Hall '-P 2ybc'
_symmetry_space_group_name_H-M 'P 1 21/c 1'
_atom_sites_solution_hydrogens geom
_atom_sites_solution_primary direct
_atom_sites_solution_secondary difmap
_audit_creation_method SHELXL-97
_cell_angle_alpha 90.00
_cell_angle_beta 108.677(2)
_cell_angle_gamma 90.00
_cell_formula_units_Z 4
_cell_length_a 8.9863(15)
_cell_length_b 13.168(2)
_cell_length_c 13.243(2)
_cell_measurement_reflns_used 3177
_cell_measurement_temperature 294(2)
_cell_measurement_theta_max 27.55
_cell_measurement_theta_min 2.24
_cell_volume 1484.5(4)
_computing_cell_refinement 'Bruker SMART'
_computing_data_collection 'Bruker SMART'
_computing_data_reduction 'Bruker SAINT'
_computing_molecular_graphics 'Bruker SHELXTL'
_computing_publication_material 'Bruker SHELXTL'
_computing_structure_refinement 'SHELXL-97 (Sheldrick, 1997)'
_computing_structure_solution 'SHELXS-97 (Sheldrick, 1990)'
_diffrn_ambient_temperature 294(2)
_diffrn_measured_fraction_theta_full 0.999
_diffrn_measured_fraction_theta_max 0.999
_diffrn_measurement_device_type 'Bruker SMART CCD'
_diffrn_measurement_method phi/omega
_diffrn_radiation_monochromator graphite
_diffrn_radiation_source 'fine-focus sealed tube'
_diffrn_radiation_type MoK\a
_diffrn_radiation_wavelength 0.71073
_diffrn_reflns_av_R_equivalents 0.0285
_diffrn_reflns_av_sigmaI/netI 0.0322
_diffrn_reflns_limit_h_max 10
_diffrn_reflns_limit_h_min -10
_diffrn_reflns_limit_k_max 7
_diffrn_reflns_limit_k_min -15
_diffrn_reflns_limit_l_max 15
_diffrn_reflns_limit_l_min -15
_diffrn_reflns_number 7338
_diffrn_reflns_theta_full 25.01
_diffrn_reflns_theta_max 25.01
_diffrn_reflns_theta_min 2.24
_exptl_absorpt_coefficient_mu 0.696
_exptl_absorpt_correction_T_max 1.000000
_exptl_absorpt_correction_T_min 0.864426
_exptl_absorpt_correction_type multi-scan
_exptl_absorpt_process_details SADABS
_exptl_crystal_density_diffrn 1.513
_exptl_crystal_density_meas ?
_exptl_crystal_density_method 'not measured'
_exptl_crystal_F_000 704
_exptl_crystal_size_max 0.24
_exptl_crystal_size_mid 0.20
_exptl_crystal_size_min 0.18
_refine_diff_density_max 0.262
_refine_diff_density_min -0.247
_refine_diff_density_rms 0.054
_refine_ls_extinction_method none
_refine_ls_goodness_of_fit_ref 1.039
_refine_ls_hydrogen_treatment constr
_refine_ls_matrix_type full
_refine_ls_number_parameters 193
_refine_ls_number_reflns 2613
_refine_ls_number_restraints 0
_refine_ls_restrained_S_all 1.039
_refine_ls_R_factor_all 0.0446
_refine_ls_R_factor_gt 0.0312
_refine_ls_shift/su_max 0.002
_refine_ls_shift/su_mean 0.000
_refine_ls_structure_factor_coef Fsqd
_refine_ls_weighting_details 'calc w=1/[\s^2^(Fo^2^)+(0.0357P)^2^+0.8483P] where P=(Fo^2^+2Fc^2^)/3'
_refine_ls_weighting_scheme calc
_refine_ls_wR_factor_gt 0.0758
_refine_ls_wR_factor_ref 0.0834
_reflns_number_gt 2074
_reflns_number_total 2613
_reflns_threshold_expression >2sigma(I)
_cod_data_source_file 1267-1821.cff
_cod_data_source_block 60521c
_cod_depositor_comments
;
The following automatic conversions were performed:
'_symmetry_cell_setting' value 'Monoclinic' changed to 'monoclinic'
according to '/home/saulius/struct/CIF-dictionaries/cif_core.dic'
dictionary named 'cif_core.dic' version 2.4.1 from
2010-06-29.

'_exptl_absorpt_correction_type' value 'MULTI-SCAN' changed
to 'multi-scan' according to
'/home/saulius/struct/CIF-dictionaries/cif_core.dic' dictionary named
'cif_core.dic' version 2.4.1 from
2010-06-29.

'_refine_ls_hydrogen_treatment' value 'CONSTR' changed to
'constr' according to '/home/saulius/struct/CIF-dictionaries/cif_core.dic'
dictionary named 'cif_core.dic' version 2.4.1 from 2010-06-29.

Automatic conversion script
Id: cif_fix_enum 1555 2011-01-17 13:19:09Z saulius 

The following automatic conversions were performed:

'_exptl_crystal_density_meas' value 'none' was changed to '?' - the
value is perceived as not measured.

Automatic conversion script
Id: cif_fix_values 3008 2015-01-20 13:52:24Z robertas 
;
_cod_original_cell_volume 1484.6(4)
_cod_original_sg_symbol_H-M P12(1)/c1
_cod_database_code 8102006

loop_
_symmetry_equiv_pos_as_xyz
'x, y, z'
'-x, y+1/2, -z+1/2'
'-x, -y, -z'
'x, -y-1/2, z-1/2'

loop_
_atom_site_label
_atom_site_type_symbol
_atom_site_fract_x
_atom_site_fract_y
_atom_site_fract_z
_atom_site_U_iso_or_equiv
_atom_site_adp_type
_atom_site_occupancy
_atom_site_symmetry_multiplicity
_atom_site_Wyckoff_symbol
_atom_site_calc_flag
_atom_site_refinement_flags
_atom_site_disorder_assembly
_atom_site_disorder_group
V1 V 0.45166(4) 0.31047(3) 0.60904(3) 0.02507(13) Uani 1 4 e d . . .
O1 O 0.8064(2) 0.25434(14) 0.44860(15) 0.0459(5) Uani 1 4 e d . . .
O2 O 0.64441(18) 0.26865(12) 0.58128(13) 0.0315(4) Uani 1 4 e d . . .
O3 O 0.3166(2) 0.27988(14) 0.50033(13) 0.0422(5) Uani 1 4 e d . . .
O4 O 0.49140(19) 0.43297(12) 0.60652(14) 0.0360(4) Uani 1 4 e d . . .
O5 O 0.3326(2) 0.32920(12) 0.70554(13) 0.0354(4) Uani 1 4 e d . . .
N1 N 0.5035(2) 0.17516(15) 0.70575(15) 0.0312(5) Uani 1 4 e d . . .
N2 N 0.2366(2) 0.54305(15) 0.47658(16) 0.0349(5) Uani 1 4 e d . . .
H2A H 0.2619 0.6079 0.4726 0.052 Uiso 1 4 e calc R . .
H2B H 0.3233 0.5071 0.5070 0.052 Uiso 1 4 e calc R . .
H2C H 0.1724 0.5379 0.5154 0.052 Uiso 1 4 e calc R . .
O6 O -0.0997(2) 0.54078(16) 0.37267(16) 0.0499(5) Uani 1 4 e d . . .
H6 H -0.1733 0.5807 0.3525 0.075 Uiso 1 4 e calc R . .
C1 C 0.6848(3) 0.17535(17) 0.56027(19) 0.0297(5) Uani 1 4 e d . . .
C2 C 0.7713(3) 0.16421(19) 0.4883(2) 0.0344(6) Uani 1 4 e d . . .
C3 C 0.8115(3) 0.0686(2) 0.4620(2) 0.0428(7) Uani 1 4 e d . . .
H3 H 0.8662 0.0621 0.4134 0.051 Uiso 1 4 e calc R . .
C4 C 0.7704(3) -0.0180(2) 0.5079(2) 0.0440(7) Uani 1 4 e d . . .
H4 H 0.7968 -0.0820 0.4892 0.053 Uiso 1 4 e calc R . .
C5 C 0.6919(3) -0.00893(19) 0.5800(2) 0.0386(6) Uani 1 4 e d . . .
H5 H 0.6671 -0.0669 0.6114 0.046 Uiso 1 4 e calc R . .
C6 C 0.6478(3) 0.08717(18) 0.60755(19) 0.0318(6) Uani 1 4 e d . . .
C7 C 0.5679(3) 0.09375(18) 0.68604(19) 0.0344(6) Uani 1 4 e d . . .
H7 H 0.5627 0.0356 0.7246 0.041 Uiso 1 4 e calc R . .
C8 C 0.4272(3) 0.1745(2) 0.7890(2) 0.0399(6) Uani 1 4 e d . . .
H8A H 0.4962 0.2028 0.8550 0.048 Uiso 1 4 e calc R . .
H8B H 0.3985 0.1060 0.8023 0.048 Uiso 1 4 e calc R . .
C9 C 0.2830(3) 0.2397(2) 0.7443(2) 0.0390(6) Uani 1 4 e d . . .
H9A H 0.2051 0.2044 0.6871 0.047 Uiso 1 4 e calc R . .
H9B H 0.2372 0.2560 0.7994 0.047 Uiso 1 4 e calc R . .
C10 C 0.8904(4) 0.2502(3) 0.3734(3) 0.0597(9) Uani 1 4 e d . . .
H10A H 0.9921 0.2208 0.4067 0.090 Uiso 1 4 e calc R . .
H10B H 0.9023 0.3176 0.3496 0.090 Uiso 1 4 e calc R . .
H10C H 0.8331 0.2093 0.3136 0.090 Uiso 1 4 e calc R . .
C11 C 0.1572(3) 0.5037(2) 0.3685(2) 0.0442(7) Uani 1 4 e d . . .
H11A H 0.1355 0.4319 0.3726 0.053 Uiso 1 4 e calc R . .
H11B H 0.2261 0.5112 0.3256 0.053 Uiso 1 4 e calc R . .
C12 C 0.0071(3) 0.5589(3) 0.3164(2) 0.0527(8) Uani 1 4 e d . . .
H12A H 0.0276 0.6311 0.3154 0.063 Uiso 1 4 e calc R . .
H12B H -0.0380 0.5360 0.2433 0.063 Uiso 1 4 e calc R . .

loop_
_atom_site_aniso_label
_atom_site_aniso_U_11
_atom_site_aniso_U_22
_atom_site_aniso_U_33
_atom_site_aniso_U_23
_atom_site_aniso_U_13
_atom_site_aniso_U_12
V1 0.0265(2) 0.0238(2) 0.0274(2) 0.00407(17) 0.01218(16) 0.00266(17)
O1 0.0523(11) 0.0403(11) 0.0605(12) 0.0010(9) 0.0398(10) 0.0040(9)
O2 0.0340(9) 0.0241(8) 0.0434(10) 0.0035(7) 0.0222(8) 0.0039(7)
O3 0.0390(10) 0.0540(12) 0.0315(9) 0.0001(8) 0.0086(8) -0.0019(9)
O4 0.0359(9) 0.0261(9) 0.0522(11) 0.0040(8) 0.0227(9) 0.0030(7)
O5 0.0406(10) 0.0363(10) 0.0376(9) 0.0081(8) 0.0240(8) 0.0080(8)
N1 0.0316(11) 0.0316(11) 0.0325(11) 0.0101(9) 0.0130(9) 0.0021(9)
N2 0.0275(10) 0.0341(11) 0.0453(13) 0.0085(10) 0.0145(10) 0.0037(9)
O6 0.0332(10) 0.0652(13) 0.0588(12) 0.0271(10) 0.0254(10) 0.0162(9)
C1 0.0237(11) 0.0273(13) 0.0360(13) -0.0008(10) 0.0068(10) 0.0048(10)
C2 0.0294(13) 0.0335(14) 0.0411(14) -0.0023(11) 0.0123(11) 0.0035(11)
C3 0.0351(14) 0.0463(16) 0.0473(16) -0.0107(13) 0.0135(13) 0.0094(12)
C4 0.0374(15) 0.0308(15) 0.0567(18) -0.0099(13) 0.0053(14) 0.0089(12)
C5 0.0323(14) 0.0245(13) 0.0519(16) 0.0012(12) 0.0035(13) 0.0041(11)
C6 0.0246(12) 0.0273(13) 0.0388(14) 0.0025(11) 0.0035(11) 0.0033(10)
C7 0.0323(13) 0.0273(13) 0.0401(15) 0.0123(11) 0.0069(12) 0.0021(11)
C8 0.0449(15) 0.0424(15) 0.0390(14) 0.0153(12) 0.0226(13) 0.0049(12)
C9 0.0404(15) 0.0442(15) 0.0390(15) 0.0074(12) 0.0219(12) -0.0013(12)
C10 0.064(2) 0.066(2) 0.068(2) 0.0088(17) 0.0467(18) 0.0096(17)
C11 0.0303(14) 0.0545(17) 0.0511(17) -0.0092(14) 0.0176(13) 0.0005(13)
C12 0.0307(14) 0.088(2) 0.0418(16) 0.0120(15) 0.0152(13) 0.0054(15)

loop_
_atom_type_symbol
_atom_type_description
_atom_type_scat_dispersion_real
_atom_type_scat_dispersion_imag
_atom_type_scat_source
C C 0.0033 0.0016 'International Tables Vol C Tables 4.2.6.8 and 6.1.1.4'
H H 0.0000 0.0000 'International Tables Vol C Tables 4.2.6.8 and 6.1.1.4'
N N 0.0061 0.0033 'International Tables Vol C Tables 4.2.6.8 and 6.1.1.4'
O O 0.0106 0.0060 'International Tables Vol C Tables 4.2.6.8 and 6.1.1.4'
V V 0.3005 0.5294 'International Tables Vol C Tables 4.2.6.8 and 6.1.1.4'

loop_
_geom_angle_atom_site_label_1
_geom_angle_atom_site_label_2
_geom_angle_atom_site_label_3
_geom_angle
_geom_angle_site_symmetry_1
_geom_angle_site_symmetry_3
_geom_angle_publ_flag
O3 V1 O4 109.38(9) . . ?
O3 V1 O5 101.85(8) . . ?
O4 V1 O5 93.31(8) . . ?
O3 V1 O2 102.74(8) . . ?
O4 V1 O2 93.48(7) . . ?
O5 V1 O2 150.61(7) . . ?
O3 V1 N1 106.39(9) . . ?
O4 V1 N1 144.14(8) . . ?
O5 V1 N1 76.83(7) . . ?
O2 V1 N1 80.99(7) . . ?
C2 O1 C10 118.0(2) . . ?
C1 O2 V1 127.78(14) . . ?
C9 O5 V1 116.14(14) . . ?
C7 N1 C8 119.7(2) . . ?
C7 N1 V1 126.51(16) . . ?
C8 N1 V1 112.65(15) . . ?
C11 N2 H2A 109.5 . . ?
C11 N2 H2B 109.5 . . ?
H2A N2 H2B 109.5 . . ?
C11 N2 H2C 109.5 . . ?
H2A N2 H2C 109.5 . . ?
H2B N2 H2C 109.5 . . ?
C12 O6 H6 109.5 . . ?
O2 C1 C6 123.2(2) . . ?
O2 C1 C2 118.7(2) . . ?
C6 C1 C2 118.2(2) . . ?
O1 C2 C3 125.3(2) . . ?
O1 C2 C1 114.2(2) . . ?
C3 C2 C1 120.5(2) . . ?
C2 C3 C4 120.4(2) . . ?
C2 C3 H3 119.8 . . ?
C4 C3 H3 119.8 . . ?
C5 C4 C3 120.1(2) . . ?
C5 C4 H4 119.9 . . ?
C3 C4 H4 119.9 . . ?
C4 C5 C6 120.8(2) . . ?
C4 C5 H5 119.6 . . ?
C6 C5 H5 119.6 . . ?
C5 C6 C1 120.0(2) . . ?
C5 C6 C7 119.1(2) . . ?
C1 C6 C7 120.9(2) . . ?
N1 C7 C6 123.9(2) . . ?
N1 C7 H7 118.1 . . ?
C6 C7 H7 118.1 . . ?
N1 C8 C9 104.50(19) . . ?
N1 C8 H8A 110.9 . . ?
C9 C8 H8A 110.9 . . ?
N1 C8 H8B 110.9 . . ?
C9 C8 H8B 110.9 . . ?
H8A C8 H8B 108.9 . . ?
O5 C9 C8 106.6(2) . . ?
O5 C9 H9A 110.4 . . ?
C8 C9 H9A 110.4 . . ?
O5 C9 H9B 110.4 . . ?
C8 C9 H9B 110.4 . . ?
H9A C9 H9B 108.6 . . ?
O1 C10 H10A 109.5 . . ?
O1 C10 H10B 109.5 . . ?
H10A C10 H10B 109.5 . . ?
O1 C10 H10C 109.5 . . ?
H10A C10 H10C 109.5 . . ?
H10B C10 H10C 109.5 . . ?
N2 C11 C12 111.2(2) . . ?
N2 C11 H11A 109.4 . . ?
C12 C11 H11A 109.4 . . ?
N2 C11 H11B 109.4 . . ?
C12 C11 H11B 109.4 . . ?
H11A C11 H11B 108.0 . . ?
O6 C12 C11 109.9(2) . . ?
O6 C12 H12A 109.7 . . ?
C11 C12 H12A 109.7 . . ?
O6 C12 H12B 109.7 . . ?
C11 C12 H12B 109.7 . . ?
H12A C12 H12B 108.2 . . ?

loop_
_geom_bond_atom_site_label_1
_geom_bond_atom_site_label_2
_geom_bond_distance
_geom_bond_site_symmetry_2
_geom_bond_publ_flag
V1 O3 1.6092(17) . ?
V1 O4 1.6548(16) . ?
V1 O5 1.9272(16) . ?
V1 O2 1.9612(16) . ?
V1 N1 2.1564(19) . ?
O1 C2 1.375(3) . ?
O1 C10 1.430(3) . ?
O2 C1 1.335(3) . ?
O5 C9 1.413(3) . ?
N1 C7 1.284(3) . ?
N1 C8 1.473(3) . ?
N2 C11 1.474(3) . ?
N2 H2A 0.8900 . ?
N2 H2B 0.8900 . ?
N2 H2C 0.8900 . ?
O6 C12 1.412(3) . ?
O6 H6 0.8200 . ?
C1 C6 1.409(3) . ?
C1 C2 1.417(3) . ?
C2 C3 1.384(3) . ?
C3 C4 1.397(4) . ?
C3 H3 0.9300 . ?
C4 C5 1.363(4) . ?
C4 H4 0.9300 . ?
C5 C6 1.408(3) . ?
C5 H5 0.9300 . ?
C6 C7 1.443(3) . ?
C7 H7 0.9300 . ?
C8 C9 1.508(4) . ?
C8 H8A 0.9700 . ?
C8 H8B 0.9700 . ?
C9 H9A 0.9700 . ?
C9 H9B 0.9700 . ?
C10 H10A 0.9600 . ?
C10 H10B 0.9600 . ?
C10 H10C 0.9600 . ?
C11 C12 1.493(4) . ?
C11 H11A 0.9700 . ?
C11 H11B 0.9700 . ?
C12 H12A 0.9700 . ?
C12 H12B 0.9700 . ?

loop_
_geom_torsion_atom_site_label_1
_geom_torsion_atom_site_label_2
_geom_torsion_atom_site_label_3
_geom_torsion_atom_site_label_4
_geom_torsion
_geom_torsion_site_symmetry_1
_geom_torsion_site_symmetry_2
_geom_torsion_site_symmetry_3
_geom_torsion_site_symmetry_4
_geom_torsion_publ_flag
O3 V1 O2 C1 -60.95(19) . . . . ?
O4 V1 O2 C1 -171.72(19) . . . . ?
O5 V1 O2 C1 85.2(2) . . . . ?
N1 V1 O2 C1 43.95(18) . . . . ?
O3 V1 O5 C9 76.19(17) . . . . ?
O4 V1 O5 C9 -173.21(17) . . . . ?
O2 V1 O5 C9 -70.1(2) . . . . ?
N1 V1 O5 C9 -28.11(16) . . . . ?
O3 V1 N1 C7 67.2(2) . . . . ?
O4 V1 N1 C7 -117.0(2) . . . . ?
O5 V1 N1 C7 165.9(2) . . . . ?
O2 V1 N1 C7 -33.5(2) . . . . ?
O3 V1 N1 C8 -100.44(17) . . . . ?
O4 V1 N1 C8 75.4(2) . . . . ?
O5 V1 N1 C8 -1.76(16) . . . . ?
O2 V1 N1 C8 158.83(17) . . . . ?
V1 O2 C1 C6 -36.0(3) . . . . ?
V1 O2 C1 C2 145.10(17) . . . . ?
C10 O1 C2 C3 0.4(4) . . . . ?
C10 O1 C2 C1 -178.6(2) . . . . ?
O2 C1 C2 O1 0.9(3) . . . . ?
C6 C1 C2 O1 -178.0(2) . . . . ?
O2 C1 C2 C3 -178.1(2) . . . . ?
C6 C1 C2 C3 2.9(3) . . . . ?
O1 C2 C3 C4 179.6(2) . . . . ?
C1 C2 C3 C4 -1.5(4) . . . . ?
C2 C3 C4 C5 -0.8(4) . . . . ?
C3 C4 C5 C6 1.5(4) . . . . ?
C4 C5 C6 C1 0.0(4) . . . . ?
C4 C5 C6 C7 -178.6(2) . . . . ?
O2 C1 C6 C5 178.9(2) . . . . ?
C2 C1 C6 C5 -2.2(3) . . . . ?
O2 C1 C6 C7 -2.5(4) . . . . ?
C2 C1 C6 C7 176.4(2) . . . . ?
C8 N1 C7 C6 -178.9(2) . . . . ?
V1 N1 C7 C6 14.3(3) . . . . ?
C5 C6 C7 N1 -169.8(2) . . . . ?
C1 C6 C7 N1 11.5(4) . . . . ?
C7 N1 C8 C9 -141.4(2) . . . . ?
V1 N1 C8 C9 27.1(2) . . . . ?
V1 O5 C9 C8 52.1(2) . . . . ?
N1 C8 C9 O5 -47.7(3) . . . . ?
N2 C11 C12 O6 -64.5(3) . . . . ?
